data_7009577
loop_
_publ_author_name
'Goodwin, Jeremy C.'
'Sessoli, Roberta'
'Gatteschi, Dante'
'Wernsdorfer, Wolfgang'
'Powell, Annie K.'
'Heath, Sarah L.'

_publ_contact_author 'Dr Sarah L. Heath'
_publ_section_title
;
 Towards nanostructured arrays of single molecule magnets: new Fe19
 oxyhydroxide clusters displaying high ground state spins and
 hysteresis&#x200A;&#x2020;
;
_journal_issue 12
_journal_name_full 'Journal of the Chemical Society, Dalton Transactions'
_journal_page_first 1835
_journal_paper_doi 10.1039/b002135k
_journal_year 2000
_chemical_formula_sum 'C70 H201 Cl Fe19 N10 O113.5'
_chemical_formula_weight 4096.01
_chemical_name_common 'Metheidi Chloride Crust'
_space_group_IT_number 2
_symmetry_cell_setting triclinic
_symmetry_space_group_name_Hall '-P 1'
_symmetry_space_group_name_H-M 'P -1'
_atom_sites_solution_hydrogens geom
_atom_sites_solution_primary direct
_atom_sites_solution_secondary difmap
_audit_creation_method SHELXL-97
_cell_angle_alpha 108.7310(10)
_cell_angle_beta 95.0490(10)
_cell_angle_gamma 97.9560(10)
_cell_formula_units_Z 1
_cell_length_a 13.3960(8)
_cell_length_b 17.6134(11)
_cell_length_c 19.0634(11)
_cell_measurement_reflns_used 7615
_cell_measurement_temperature 150(2)
_cell_measurement_theta_max 28.27
_cell_measurement_theta_min 2.28
_cell_volume 4176.5(4)
_computing_cell_refinement 'Bruker SMART'
_computing_data_collection 'Bruker SMART'
_computing_data_reduction 'Bruker SMART'
_computing_molecular_graphics 'Bruker SHELXTL'
_computing_publication_material 'Bruker SHELXTL'
_computing_structure_refinement 'SHELXL-97 (Sheldrick, 1997)'
_computing_structure_solution 'SHELXS-97 (Sheldrick, 1990)'
_diffrn_ambient_temperature 150(2)
_diffrn_measured_fraction_theta_full 0.918
_diffrn_measured_fraction_theta_max 0.918
_diffrn_measurement_device_type 'CCD area detector'
_diffrn_measurement_method 'phi and omega scans'
_diffrn_radiation_monochromator graphite
_diffrn_radiation_source 'fine-focus sealed tube'
_diffrn_radiation_type MoK\a
_diffrn_radiation_wavelength 0.71073
_diffrn_reflns_av_R_equivalents 0.0743
_diffrn_reflns_av_sigmaI/netI 0.0966
_diffrn_reflns_limit_h_max 17
_diffrn_reflns_limit_h_min -17
_diffrn_reflns_limit_k_max 22
_diffrn_reflns_limit_k_min -22
_diffrn_reflns_limit_l_max 18
_diffrn_reflns_limit_l_min -25
_diffrn_reflns_number 27770
_diffrn_reflns_theta_full 28.30
_diffrn_reflns_theta_max 28.30
_diffrn_reflns_theta_min 1.14
_exptl_absorpt_coefficient_mu 1.719
_exptl_absorpt_correction_T_max 0.789943
_exptl_absorpt_correction_T_min 0.598295
_exptl_absorpt_correction_type semi-empirical
_exptl_absorpt_process_details 'repeated and equivalent reflections'
_exptl_crystal_colour Brown
_exptl_crystal_density_diffrn 1.629
_exptl_crystal_density_method 'not measured'
_exptl_crystal_description Block
_exptl_crystal_F_000 2110
_exptl_crystal_size_max 0.27
_exptl_crystal_size_mid 0.14
_exptl_crystal_size_min 01.2
_refine_diff_density_max 1.492
_refine_diff_density_min -1.640
_refine_diff_density_rms 0.319
_refine_ls_extinction_method none
_refine_ls_goodness_of_fit_ref 0.972
_refine_ls_hydrogen_treatment mixed
_refine_ls_matrix_type full
_refine_ls_number_parameters 1078
_refine_ls_number_reflns 19085
_refine_ls_number_restraints 22
_refine_ls_restrained_S_all 0.972
_refine_ls_R_factor_all 0.1185
_refine_ls_R_factor_gt 0.0734
_refine_ls_shift/su_max 0.002
_refine_ls_shift/su_mean 0.000
_refine_ls_structure_factor_coef Fsqd
_refine_ls_weighting_details 'calc w=1/[\s^2^(Fo^2^)+(0.1590P)^2^+0.0000P] where P=(Fo^2^+2Fc^2^)/3'
_refine_ls_weighting_scheme calc
_refine_ls_wR_factor_gt 0.2143
_refine_ls_wR_factor_ref 0.2463
_reflns_number_gt 11334
_reflns_number_total 19085
_reflns_threshold_expression >2sigma(I)
_cod_data_source_file b002135k.txt
_cod_data_source_block ihs50m
_cod_depositor_comments
;
 Removing the '_publ_author' data item since it was not found in the core
 CIF dictionary and the same information was already provided in the official
 bibliography data items. No information was lost by removing this data item.

 Antanas Vaitkus,
 2017-03-07
;
_cod_original_sg_symbol_H-M P-1
_cod_original_formula_sum 'C70 H201 Cl Fe19 N10 O113.50'
_cod_database_code 7009577

loop_
_symmetry_equiv_pos_as_xyz
'x, y, z'
'-x, -y, -z'

loop_
_atom_site_label
_atom_site_type_symbol
_atom_site_fract_x
_atom_site_fract_y
_atom_site_fract_z
_atom_site_U_iso_or_equiv
_atom_site_adp_type
_atom_site_occupancy
_atom_site_symmetry_multiplicity
_atom_site_calc_flag
_atom_site_refinement_flags
_atom_site_disorder_assembly
_atom_site_disorder_group
Fe1 Fe 0.0000 1.0000 -1.0000 0.0251(2) Uani 1 2 d S . .
Fe2 Fe -0.06122(6) 1.04726(5) -0.83625(4) 0.02710(19) Uani 1 1 d . . .
Fe3 Fe 0.08857(6) 1.17353(5) -0.88491(5) 0.02829(19) Uani 1 1 d . . .
Fe4 Fe 0.14923(6) 1.12419(5) -1.05039(5) 0.02697(19) Uani 1 1 d . . .
Fe5 Fe -0.38866(7) 0.79469(7) -0.92781(6) 0.0468(3) Uani 1 1 d . . .
Fe6 Fe -0.28483(7) 0.94953(5) -0.80642(5) 0.0333(2) Uani 1 1 d . A .
Fe7 Fe -0.21820(9) 1.12633(7) -0.71001(6) 0.0510(3) Uani 1 1 d . . .
Fe8 Fe 0.13723(7) 1.18663(6) -0.69381(5) 0.0376(2) Uani 1 1 d . . .
Fe9 Fe 0.12500(7) 1.33514(5) -0.96150(5) 0.0353(2) Uani 1 1 d . . .
Fe10 Fe -0.05243(7) 0.88636(5) -0.77359(5) 0.0343(2) Uani 1 1 d . A .
O1 O 0.0692(3) 1.0500(2) -0.8946(2) 0.0269(8) Uani 1 1 d . . .
H1 H 0.1281 1.0286 -0.8793 0.032 Uiso 1 1 calc R . .
O2 O 0.0154(3) 1.1164(2) -0.9952(2) 0.0268(8) Uani 1 1 d . . .
H2 H -0.0442 1.1361 -1.0117 0.032 Uiso 1 1 calc R . .
O3 O 0.1271(3) 1.0037(2) -1.0507(2) 0.0274(8) Uani 1 1 d . . .
H3 H 0.1853 0.9827 -1.0336 0.033 Uiso 1 1 calc R . .
O4 O -0.0640(3) 0.9302(2) -0.8500(2) 0.0285(8) Uani 1 1 d . . .
O5 O -0.0403(3) 1.1586(2) -0.8453(2) 0.0310(9) Uani 1 1 d . . .
H5 H -0.0838 1.1962 -0.8330 0.037 Uiso 1 1 calc R . .
O6 O 0.2041(3) 1.1631(2) -0.9414(2) 0.0302(8) Uani 1 1 d . . .
H6 H 0.2724 1.1743 -0.9212 0.036 Uiso 1 1 calc R . .
O7 O -0.2740(3) 0.8789(2) -0.9096(2) 0.0303(8) Uani 1 1 d . . .
O8 O -0.1859(3) 1.0484(2) -0.7963(2) 0.0312(9) Uani 1 1 d . . .
O9 O 0.0344(3) 1.0939(3) -0.7424(2) 0.0351(9) Uani 1 1 d . . .
H9 H 0.0269 1.0606 -0.7133 0.042 Uiso 1 1 calc R . .
O10 O 0.1701(3) 1.2099(3) -0.7848(2) 0.0353(9) Uani 1 1 d . . .
O11 O 0.0823(3) 1.2845(2) -0.8869(2) 0.0342(9) Uani 1 1 d . . .
O12 O 0.1354(3) 1.2368(2) -1.0384(2) 0.0350(9) Uani 1 1 d . . .
H12 H 0.1333 1.2447 -1.0844 0.042 Uiso 1 1 calc R . .
O20 O -0.4003(3) 0.8576(3) -0.8218(3) 0.0480(12) Uani 1 1 d . . .
O21 O -0.3310(4) 0.7035(3) -0.9115(3) 0.0540(13) Uani 1 1 d . . .
O22 O -0.3571(5) 0.5684(4) -0.9426(4) 0.0750(18) Uani 1 1 d . . .
O23 O -0.5048(4) 0.8425(3) -0.9630(4) 0.0613(14) Uani 1 1 d . . .
O24 O -0.6719(4) 0.8355(4) -0.9858(5) 0.084(2) Uani 1 1 d . . .
O25 O -0.4001(4) 0.7261(3) -1.0392(3) 0.0575(13) Uani 1 1 d . . .
O26 O -0.3113(4) 1.0262(3) -0.7085(3) 0.0554(14) Uani 1 1 d . . .
O27 O -0.1089(4) 1.1353(3) -0.6277(3) 0.0575(14) Uani 1 1 d . . .
O28 O -0.0275(5) 1.2188(4) -0.5181(3) 0.0695(17) Uani 1 1 d . . .
O29 O -0.3366(5) 1.1641(4) -0.7539(3) 0.0650(16) Uani 1 1 d . . .
O30 O -0.4572(8) 1.2379(7) -0.7324(5) 0.141(4) Uani 1 1 d . . .
O31 O -0.1423(5) 1.2374(3) -0.7046(3) 0.0647(15) Uani 1 1 d . . .
O32 O 0.2554(4) 1.1289(3) -0.6927(3) 0.0529(13) Uani 1 1 d . . .
O33 O 0.4112(6) 1.1338(6) -0.6470(6) 0.139(4) Uani 1 1 d . . .
O34 O 0.0582(4) 1.2777(3) -0.6587(3) 0.0488(12) Uani 1 1 d . . .
O35 O 0.0581(7) 1.3996(4) -0.5787(5) 0.109(3) Uani 1 1 d . . .
O36 O 0.1270(4) 1.1727(3) -0.5888(3) 0.0511(12) Uani 1 1 d . . .
O37 O -0.0200(4) 1.3391(3) -0.9950(3) 0.0465(11) Uani 1 1 d . . .
O38 O -0.1478(6) 1.4082(5) -0.9746(6) 0.125(4) Uani 1 1 d . . .
O39 O 0.2679(4) 1.3813(3) -0.9092(3) 0.0472(11) Uani 1 1 d . . .
O40 O 0.3780(5) 1.4932(4) -0.8391(5) 0.092(2) Uani 1 1 d . . .
O41 O 0.1619(4) 1.4042(3) -1.0299(3) 0.0429(11) Uani 1 1 d . . .
O42 O -0.1914(4) 0.9007(3) -0.7521(2) 0.0410(10) Uani 1 1 d . . .
O43 O 0.0147(4) 0.9803(3) -0.6821(3) 0.0460(11) Uani 1 1 d . . .
O44 O 0.1060(4) 1.0249(3) -0.5693(3) 0.0565(13) Uani 1 1 d . . .
O45 O -0.0924(4) 0.7649(3) -0.8270(2) 0.0421(10) Uani 1 1 d . . .
O46 O -0.0839(6) 0.6409(3) -0.8257(3) 0.0705(17) Uani 1 1 d . . .
O47 O 0.0980(4) 0.8651(3) -0.7872(3) 0.0573(14) Uani 1 1 d . . .
O48 O -0.3964(3) 1.0016(3) -0.8598(3) 0.0462(11) Uani 1 1 d . . .
N1 N -0.5229(5) 0.7165(4) -0.9104(4) 0.0578(17) Uani 1 1 d . . .
N2 N -0.2864(5) 1.1805(4) -0.6076(4) 0.0600(18) Uani 1 1 d . . .
N3 N 0.2606(5) 1.2917(4) -0.6382(3) 0.0530(15) Uani 1 1 d . . .
N4 N 0.1050(5) 1.4472(3) -0.8751(4) 0.0530(16) Uani 1 1 d . . .
N5 N -0.0576(5) 0.8347(4) -0.6786(3) 0.0466(14) Uani 1 1 d . . .
C1 C -0.4907(7) 0.8392(6) -0.7966(6) 0.071(3) Uani 1 1 d . . .
H1A H -0.5428 0.8644 -0.8146 0.085 Uiso 1 1 calc R . .
H1B H -0.4820 0.8585 -0.7424 0.085 Uiso 1 1 calc R . .
C2 C -0.5210(8) 0.7440(6) -0.8286(6) 0.079(3) Uani 1 1 d . . .
H2 H -0.4673 0.7216 -0.8078 0.094 Uiso 1 1 calc R . .
C3 C -0.6223(11) 0.7151(9) -0.8026(8) 0.140(6) Uani 1 1 d . . .
H3A H -0.6381 0.6567 -0.8212 0.210 Uiso 1 1 calc R . .
H3B H -0.6765 0.7367 -0.8216 0.210 Uiso 1 1 calc R . .
H3C H -0.6146 0.7342 -0.7489 0.210 Uiso 1 1 calc R . .
C4 C -0.5035(7) 0.6338(5) -0.9364(6) 0.068(2) Uani 1 1 d . . .
H4A H -0.5334 0.6072 -0.9883 0.082 Uiso 1 1 calc R . .
H4B H -0.5349 0.6035 -0.9072 0.082 Uiso 1 1 calc R . .
C5 C -0.3880(6) 0.6341(5) -0.9287(5) 0.059(2) Uani 1 1 d . . .
C6 C -0.6143(6) 0.7274(6) -0.9564(6) 0.076(3) Uani 1 1 d . . .
H6A H -0.6277 0.6844 -1.0048 0.091 Uiso 1 1 calc R . .
H6B H -0.6737 0.7232 -0.9313 0.091 Uiso 1 1 calc R . .
C7 C -0.5966(6) 0.8077(6) -0.9671(5) 0.064(2) Uani 1 1 d . . .
C8 C -0.3800(7) 1.0414(6) -0.6583(5) 0.069(2) Uani 1 1 d . . .
H8A H -0.4026 0.9929 -0.6463 0.083 Uiso 1 1 calc R . .
H8B H -0.4391 1.0567 -0.6799 0.083 Uiso 1 1 calc R . .
C9 C -0.3286(8) 1.1104(6) -0.5875(5) 0.070(2) Uani 1 1 d . . .
H9 H -0.2713 1.0917 -0.5663 0.084 Uiso 1 1 calc R . .
C10 C -0.4001(8) 1.1335(8) -0.5264(5) 0.097(4) Uani 1 1 d . . .
H10A H -0.3643 1.1781 -0.4840 0.146 Uiso 1 1 calc R . .
H10B H -0.4207 1.0874 -0.5112 0.146 Uiso 1 1 calc R . .
H10C H -0.4591 1.1490 -0.5465 0.146 Uiso 1 1 calc R . .
C11 C -0.3611(7) 1.2294(6) -0.6261(5) 0.070(3) Uani 1 1 d . . .
H11A H -0.3330 1.2868 -0.6027 0.084 Uiso 1 1 calc R . .
H11B H -0.4230 1.2183 -0.6057 0.084 Uiso 1 1 calc R . .
C12 C -0.3871(8) 1.2103(7) -0.7104(6) 0.081(3) Uani 1 1 d . . .
C13 C -0.1981(7) 1.2294(6) -0.5506(5) 0.064(2) Uani 1 1 d . . .
H13A H -0.2132 1.2316 -0.5013 0.077 Uiso 1 1 calc R . .
H13B H -0.1861 1.2846 -0.5516 0.077 Uiso 1 1 calc R . .
C14 C -0.1038(6) 1.1925(5) -0.5657(4) 0.0495(18) Uani 1 1 d . . .
C15 C 0.2696(5) 1.2624(4) -0.7708(4) 0.0482(17) Uani 1 1 d . . .
H15A H 0.2752 1.2868 -0.8096 0.058 Uiso 1 1 calc R . .
H15B H 0.3231 1.2303 -0.7719 0.058 Uiso 1 1 calc R . .
C16 C 0.2819(6) 1.3283(5) -0.6957(4) 0.058(2) Uani 1 1 d . . .
H16 H 0.2287 1.3607 -0.6985 0.070 Uiso 1 1 calc R . .
C17 C 0.3821(7) 1.3852(5) -0.6807(5) 0.072(3) Uani 1 1 d . . .
H17A H 0.3884 1.4263 -0.6324 0.108 Uiso 1 1 calc R . .
H17B H 0.3851 1.4105 -0.7184 0.108 Uiso 1 1 calc R . .
H17C H 0.4368 1.3550 -0.6819 0.108 Uiso 1 1 calc R . .
C18 C 0.3443(7) 1.2583(6) -0.6086(5) 0.073(3) Uani 1 1 d . . .
H18A H 0.3412 1.2665 -0.5561 0.088 Uiso 1 1 calc R . .
H18B H 0.4092 1.2878 -0.6124 0.088 Uiso 1 1 calc R . .
C19 C 0.3381(7) 1.1690(7) -0.6504(6) 0.075(3) Uani 1 1 d . . .
C20 C 0.2174(7) 1.3494(5) -0.5799(5) 0.069(2) Uani 1 1 d . . .
H20A H 0.2539 1.4043 -0.5694 0.083 Uiso 1 1 calc R . .
H20B H 0.2241 1.3363 -0.5342 0.083 Uiso 1 1 calc R . .
C21 C 0.1054(8) 1.3445(5) -0.6066(5) 0.071(3) Uani 1 1 d . . .
C22 C 0.0353(6) 1.3388(4) -0.8310(4) 0.0468(17) Uani 1 1 d . . .
H22A H 0.0342 1.3212 -0.7877 0.056 Uiso 1 1 calc R . .
H22B H -0.0344 1.3370 -0.8510 0.056 Uiso 1 1 calc R . .
C23 C 0.0919(7) 1.4227(4) -0.8083(4) 0.0544(19) Uani 1 1 d . . .
H23 H 0.1602 1.4222 -0.7856 0.065 Uiso 1 1 calc R . .
C24 C 0.0439(8) 1.4824(5) -0.7469(5) 0.072(3) Uani 1 1 d . . .
H24A H 0.0822 1.5365 -0.7334 0.108 Uiso 1 1 calc R . .
H24B H 0.0449 1.4658 -0.7036 0.108 Uiso 1 1 calc R . .
H24C H -0.0252 1.4818 -0.7657 0.108 Uiso 1 1 calc R . .
C25 C 0.0145(7) 1.4739(4) -0.9071(5) 0.064(2) Uani 1 1 d . . .
H25A H -0.0203 1.5020 -0.8666 0.077 Uiso 1 1 calc R . .
H25B H 0.0382 1.5121 -0.9317 0.077 Uiso 1 1 calc R . .
C26 C -0.0592(7) 1.4036(5) -0.9622(6) 0.068(2) Uani 1 1 d . . .
C27 C 0.2018(6) 1.5046(4) -0.8614(5) 0.0537(19) Uani 1 1 d . . .
H27A H 0.2102 1.5445 -0.8115 0.064 Uiso 1 1 calc R . .
H27B H 0.2009 1.5332 -0.8972 0.064 Uiso 1 1 calc R . .
C28 C 0.2900(7) 1.4576(5) -0.8690(5) 0.063(2) Uani 1 1 d . . .
C29A C -0.2068(10) 0.8959(9) -0.6792(8) 0.050(4) Uiso 0.60(2) 1 d PU A 1
H29A H -0.1804 0.9488 -0.6416 0.060 Uiso 0.60(2) 1 calc PR A 1
H29B H -0.2794 0.8840 -0.6779 0.060 Uiso 0.60(2) 1 calc PR A 1
C29B C -0.2366(12) 0.8458(10) -0.7148(9) 0.034(5) Uiso 0.40(2) 1 d PU A 2
H29C H -0.2922 0.8672 -0.6903 0.041 Uiso 0.40(2) 1 calc PR A 2
H29D H -0.2639 0.7926 -0.7517 0.041 Uiso 0.40(2) 1 calc PR A 2
C30 C -0.1612(8) 0.8379(8) -0.6606(6) 0.084(3) Uani 1 1 d . A .
H30 H -0.1958 0.7906 -0.7031 0.101 Uiso 0.60(2) 1 calc PR A 1
H30A H -0.1474 0.8957 -0.6295 0.101 Uiso 0.40(2) 1 calc PR A 2
C31 C -0.1918(7) 0.8073(6) -0.6004(5) 0.065(2) Uani 1 1 d . . .
H31A H -0.1409 0.7792 -0.5868 0.097 Uiso 1 1 calc R A .
H31B H -0.2557 0.7705 -0.6179 0.097 Uiso 1 1 calc R . .
H31C H -0.1987 0.8523 -0.5575 0.097 Uiso 1 1 calc R . .
C32 C 0.0205(7) 0.8864(5) -0.6171(5) 0.063(2) Uani 1 1 d . A .
H32A H 0.0802 0.8608 -0.6181 0.075 Uiso 1 1 calc R . .
H32B H -0.0047 0.8911 -0.5700 0.075 Uiso 1 1 calc R . .
C33 C 0.0507(6) 0.9705(4) -0.6213(4) 0.0471(16) Uani 1 1 d . A .
C34 C -0.0390(7) 0.7502(4) -0.7089(4) 0.056(2) Uani 1 1 d . A .
H34A H -0.0750 0.7170 -0.6839 0.067 Uiso 1 1 calc R . .
H34B H 0.0332 0.7497 -0.6991 0.067 Uiso 1 1 calc R . .
C35 C -0.0749(6) 0.7141(4) -0.7933(4) 0.0499(18) Uani 1 1 d . A .
Cl1 Cl -0.6839(4) 0.9733(3) -1.0180(3) 0.0774(13) Uani 0.50 1 d P . .
O49 O -0.1324(4) 1.1844(3) -1.0522(4) 0.0635(16) Uani 1 1 d . . .
O50 O 0.2225(12) 0.6968(9) -0.6600(9) 0.040(3) Uani 0.50 1 d PU . .
O51 O 0.3963(5) 1.1191(4) -0.9022(4) 0.085(2) Uani 1 1 d . . .
O52 O -0.2150(5) 1.2273(6) -0.8631(5) 0.104(3) Uani 1 1 d . . .
O53 O 0.2162(6) 0.9895(5) -0.8368(6) 0.115(3) Uani 1 1 d . . .
O54 O -0.0301(8) 1.3582(6) -0.4059(5) 0.048(3) Uani 0.50 1 d P . .
O55 O -0.5520(6) 1.1339(7) -0.3978(5) 0.127(4) Uani 1 1 d . . .
O56 O -0.5484(6) 0.7254(7) -1.1394(5) 0.128(3) Uani 1 1 d . . .
O57 O -0.7017(8) 1.0204(7) -0.5069(6) 0.152(4) Uani 1 1 d . . .
O58 O 0.4253(8) 1.0367(9) -0.8070(7) 0.075(4) Uani 0.50 1 d P . .
O59 O -0.3606(11) 1.1128(11) -0.3628(8) 0.069(3) Uani 0.40 1 d PU . .
O60 O -0.2105(13) 1.3604(9) -0.7219(11) 0.116(6) Uani 0.50 1 d P . .
O61 O -0.3897(15) 1.0387(14) -0.3742(11) 0.069(3) Uani 0.30 1 d PU . .
O62 O 0.5714(18) 1.4823(18) -0.8454(19) 0.093(10) Uani 0.25 1 d P . .
O63 O -0.4059(18) 1.4061(14) -0.4815(13) 0.182(12) Uani 0.50 1 d P . .
O64 O 0.1528(15) 1.4253(13) -0.3672(12) 0.130(7) Uani 0.50 1 d P . .
O65 O -0.8618(14) 0.7160(11) -0.8374(10) 0.119(6) Uani 0.50 1 d P . .
O66 O -0.7218(13) 0.6093(10) -1.1456(9) 0.103(5) Uani 0.50 1 d P . .
O67 O -0.3387(19) 1.4019(14) -0.3215(11) 0.158(10) Uani 0.50 1 d P . .
O68 O -0.154(3) 1.4390(10) -0.4745(16) 0.139(11) Uani 0.40 1 d PU . .
O69 O 0.545(3) 1.6056(19) -0.7609(17) 0.117(13) Uani 0.25 1 d P . .
O70 O 0.258(2) 1.436(4) -0.227(2) 0.19(3) Uani 0.25 1 d P . .
O71 O 0.2022(13) 0.7143(11) -0.6721(11) 0.043(4) Uani 0.50 1 d PU . .
O72 O -0.122(2) 1.4514(15) -0.561(3) 0.19(2) Uani 0.30 1 d P . .
O73 O -0.250(3) 1.4428(18) -0.428(3) 0.171(15) Uani 0.30 1 d PU . .
O74 O 0.5295(18) 0.6944(17) -0.6079(17) 0.191(12) Uani 0.50 1 d P . .
O75 O -0.2702(14) 1.0395(12) -0.2858(12) 0.143(8) Uani 0.50 1 d P . .
O76 O -0.2208(13) 1.1512(12) -0.3165(11) 0.061(5) Uani 0.30 1 d P . .

loop_
_atom_site_aniso_label
_atom_site_aniso_U_11
_atom_site_aniso_U_22
_atom_site_aniso_U_33
_atom_site_aniso_U_23
_atom_site_aniso_U_13
_atom_site_aniso_U_12
Fe1 0.0251(5) 0.0218(5) 0.0271(6) 0.0052(4) 0.0069(4) 0.0051(4)
Fe2 0.0269(4) 0.0251(4) 0.0289(4) 0.0067(3) 0.0074(3) 0.0067(3)
Fe3 0.0278(4) 0.0233(4) 0.0313(4) 0.0055(3) 0.0060(3) 0.0042(3)
Fe4 0.0255(4) 0.0237(4) 0.0315(4) 0.0078(3) 0.0070(3) 0.0053(3)
Fe5 0.0356(5) 0.0499(6) 0.0595(7) 0.0242(5) 0.0114(5) 0.0057(4)
Fe6 0.0336(4) 0.0367(5) 0.0359(5) 0.0158(4) 0.0144(4) 0.0124(4)
Fe7 0.0558(6) 0.0539(6) 0.0491(6) 0.0168(5) 0.0200(5) 0.0227(5)
Fe8 0.0392(5) 0.0358(5) 0.0317(5) 0.0046(4) 0.0030(4) 0.0045(4)
Fe9 0.0377(5) 0.0234(4) 0.0429(5) 0.0081(4) 0.0073(4) 0.0056(3)
Fe10 0.0387(5) 0.0320(5) 0.0350(5) 0.0133(4) 0.0035(4) 0.0118(4)
O1 0.0237(18) 0.0258(19) 0.031(2) 0.0076(16) 0.0043(15) 0.0065(15)
O2 0.0246(18) 0.0237(19) 0.031(2) 0.0061(16) 0.0052(15) 0.0079(15)
O3 0.0262(19) 0.0249(19) 0.032(2) 0.0093(16) 0.0058(16) 0.0081(15)
O4 0.029(2) 0.0244(19) 0.033(2) 0.0086(16) 0.0078(16) 0.0081(16)
O5 0.034(2) 0.025(2) 0.034(2) 0.0065(17) 0.0131(17) 0.0113(17)
O6 0.0236(19) 0.031(2) 0.032(2) 0.0068(17) 0.0030(16) 0.0046(16)
O7 0.0262(19) 0.031(2) 0.035(2) 0.0117(17) 0.0065(16) 0.0039(16)
O8 0.030(2) 0.034(2) 0.031(2) 0.0086(17) 0.0108(17) 0.0120(17)
O9 0.036(2) 0.033(2) 0.033(2) 0.0089(18) 0.0007(17) 0.0033(18)
O10 0.036(2) 0.033(2) 0.032(2) 0.0052(18) 0.0030(18) 0.0029(18)
O11 0.039(2) 0.0226(19) 0.038(2) 0.0052(17) 0.0125(18) 0.0052(17)
O12 0.042(2) 0.025(2) 0.039(2) 0.0125(18) 0.0065(19) 0.0057(18)
O20 0.036(2) 0.050(3) 0.063(3) 0.026(2) 0.013(2) 0.005(2)
O21 0.047(3) 0.054(3) 0.069(4) 0.029(3) 0.010(2) 0.010(2)
O22 0.058(4) 0.063(4) 0.123(6) 0.052(4) 0.022(4) 0.014(3)
O23 0.039(3) 0.060(3) 0.091(4) 0.037(3) 0.007(3) 0.002(2)
O24 0.041(3) 0.079(4) 0.149(7) 0.059(5) 0.017(4) 0.018(3)
O25 0.046(3) 0.054(3) 0.069(4) 0.018(3) 0.005(3) 0.003(2)
O26 0.073(4) 0.064(3) 0.042(3) 0.020(2) 0.028(3) 0.039(3)
O27 0.057(3) 0.064(3) 0.057(3) 0.020(3) 0.019(3) 0.025(3)
O28 0.081(4) 0.085(4) 0.053(3) 0.024(3) 0.024(3) 0.036(4)
O29 0.072(4) 0.080(4) 0.059(3) 0.031(3) 0.023(3) 0.040(3)
O30 0.152(8) 0.244(12) 0.090(6) 0.084(7) 0.056(6) 0.154(9)
O31 0.082(4) 0.056(3) 0.060(3) 0.012(3) 0.023(3) 0.033(3)
O32 0.042(3) 0.059(3) 0.056(3) 0.016(3) 0.002(2) 0.018(2)
O33 0.063(5) 0.131(8) 0.200(10) 0.032(7) -0.042(6) 0.038(5)
O34 0.062(3) 0.042(3) 0.045(3) 0.012(2) 0.022(2) 0.016(2)
O35 0.133(7) 0.056(4) 0.119(7) -0.008(4) 0.049(5) 0.027(4)
O36 0.059(3) 0.056(3) 0.030(2) 0.008(2) -0.001(2) 0.005(2)
O37 0.040(2) 0.035(2) 0.066(3) 0.017(2) 0.007(2) 0.011(2)
O38 0.061(4) 0.072(5) 0.231(11) 0.034(6) -0.008(5) 0.038(4)
O39 0.044(3) 0.038(3) 0.054(3) 0.015(2) 0.002(2) -0.003(2)
O40 0.068(4) 0.062(4) 0.123(6) 0.023(4) -0.027(4) -0.023(3)
O41 0.051(3) 0.029(2) 0.053(3) 0.018(2) 0.011(2) 0.009(2)
O42 0.049(3) 0.046(3) 0.042(3) 0.026(2) 0.018(2) 0.020(2)
O43 0.058(3) 0.041(3) 0.038(3) 0.016(2) -0.003(2) 0.006(2)
O44 0.067(3) 0.052(3) 0.042(3) 0.011(2) -0.015(3) 0.006(3)
O45 0.058(3) 0.034(2) 0.038(2) 0.015(2) 0.006(2) 0.014(2)
O46 0.121(5) 0.035(3) 0.058(3) 0.018(3) 0.003(3) 0.024(3)
O47 0.043(3) 0.059(3) 0.075(4) 0.028(3) -0.001(3) 0.020(2)
O48 0.039(2) 0.057(3) 0.051(3) 0.024(2) 0.011(2) 0.021(2)
N1 0.041(3) 0.057(4) 0.084(5) 0.031(4) 0.018(3) 0.010(3)
N2 0.068(4) 0.063(4) 0.057(4) 0.019(3) 0.023(3) 0.032(4)
N3 0.054(4) 0.046(3) 0.041(3) -0.001(3) -0.005(3) -0.006(3)
N4 0.069(4) 0.028(3) 0.063(4) 0.011(3) 0.023(3) 0.014(3)
N5 0.056(4) 0.044(3) 0.040(3) 0.017(3) -0.003(3) 0.011(3)
C1 0.063(5) 0.064(5) 0.091(7) 0.030(5) 0.038(5) 0.003(4)
C2 0.078(6) 0.077(7) 0.086(7) 0.033(6) 0.038(5) 0.000(5)
C3 0.141(12) 0.131(12) 0.138(12) 0.039(9) 0.088(10) -0.041(10)
C4 0.061(5) 0.056(5) 0.103(7) 0.044(5) 0.028(5) 0.008(4)
C5 0.053(5) 0.060(5) 0.074(6) 0.034(4) 0.015(4) 0.008(4)
C6 0.045(5) 0.068(6) 0.122(9) 0.044(6) 0.008(5) 0.003(4)
C7 0.038(4) 0.067(5) 0.091(7) 0.037(5) 0.003(4) 0.004(4)
C8 0.073(6) 0.081(6) 0.060(5) 0.021(5) 0.033(5) 0.027(5)
C9 0.081(6) 0.083(6) 0.050(5) 0.024(5) 0.027(4) 0.013(5)
C10 0.083(7) 0.157(12) 0.059(6) 0.025(7) 0.031(5) 0.063(8)
C11 0.075(6) 0.074(6) 0.068(6) 0.015(5) 0.026(5) 0.044(5)
C12 0.078(6) 0.121(9) 0.073(6) 0.046(6) 0.032(5) 0.067(7)
C13 0.067(5) 0.076(6) 0.051(5) 0.013(4) 0.015(4) 0.028(5)
C14 0.063(5) 0.054(4) 0.033(4) 0.009(3) 0.014(3) 0.023(4)
C15 0.038(4) 0.042(4) 0.055(4) 0.008(3) 0.007(3) -0.003(3)
C16 0.049(4) 0.051(4) 0.054(5) 0.000(4) -0.003(4) -0.010(4)
C17 0.067(6) 0.056(5) 0.067(6) 0.001(4) 0.003(4) -0.021(4)
C18 0.059(5) 0.086(7) 0.058(5) 0.009(5) -0.012(4) 0.005(5)
C19 0.055(5) 0.091(7) 0.087(7) 0.046(6) -0.004(5) 0.009(5)
C20 0.083(6) 0.058(5) 0.044(5) -0.003(4) 0.006(4) -0.013(5)
C21 0.106(8) 0.036(4) 0.066(6) 0.002(4) 0.042(5) 0.013(4)
C22 0.057(4) 0.027(3) 0.054(4) 0.004(3) 0.025(3) 0.013(3)
C23 0.067(5) 0.036(4) 0.053(5) 0.005(3) 0.019(4) 0.005(3)
C24 0.110(8) 0.033(4) 0.065(6) 0.000(4) 0.033(5) 0.014(4)
C25 0.066(5) 0.032(4) 0.095(7) 0.015(4) 0.016(5) 0.022(4)
C26 0.058(5) 0.050(5) 0.113(8) 0.042(5) 0.018(5) 0.023(4)
C27 0.064(5) 0.025(3) 0.060(5) 0.004(3) 0.008(4) -0.004(3)
C28 0.067(5) 0.048(5) 0.061(5) 0.014(4) 0.000(4) -0.012(4)
C30 0.076(6) 0.130(9) 0.088(7) 0.084(7) 0.023(5) 0.033(6)
C31 0.087(6) 0.072(6) 0.051(5) 0.035(4) 0.016(4) 0.024(5)
C32 0.081(6) 0.057(5) 0.052(5) 0.026(4) -0.008(4) 0.013(4)
C33 0.054(4) 0.046(4) 0.044(4) 0.018(3) 0.001(3) 0.017(3)
C34 0.073(5) 0.043(4) 0.055(5) 0.023(4) -0.011(4) 0.015(4)
C35 0.069(5) 0.035(4) 0.048(4) 0.015(3) 0.003(4) 0.018(3)
Cl1 0.057(2) 0.099(4) 0.083(3) 0.037(3) 0.013(2) 0.019(2)
O49 0.042(3) 0.044(3) 0.097(5) 0.015(3) -0.007(3) 0.014(2)
O50 0.037(8) 0.047(9) 0.037(7) 0.013(5) 0.009(5) 0.011(5)
O51 0.065(4) 0.081(5) 0.112(6) 0.030(4) 0.003(4) 0.032(4)
O52 0.045(3) 0.168(8) 0.137(7) 0.099(6) 0.016(4) 0.033(4)
O53 0.075(5) 0.115(7) 0.162(8) 0.054(6) -0.011(5) 0.046(5)
O54 0.090(8) 0.040(5) 0.026(4) 0.010(4) 0.019(5) 0.044(5)
O55 0.068(5) 0.222(12) 0.084(6) 0.044(6) 0.017(4) 0.018(6)
O56 0.073(5) 0.197(11) 0.121(7) 0.073(7) -0.009(5) 0.015(6)
O57 0.104(7) 0.170(10) 0.146(9) 0.006(8) -0.031(6) 0.053(7)
O58 0.042(6) 0.131(12) 0.066(8) 0.041(8) 0.018(5) 0.037(7)
O59 0.054(7) 0.089(8) 0.050(6) 0.008(7) -0.009(5) 0.014(7)
O60 0.106(12) 0.063(9) 0.182(18) 0.053(11) -0.017(12) 0.025(8)
O61 0.054(7) 0.089(8) 0.049(6) 0.008(7) -0.008(5) 0.014(7)
O62 0.041(13) 0.09(2) 0.17(3) 0.07(2) 0.005(15) 0.035(14)
O63 0.16(2) 0.139(18) 0.153(19) -0.085(15) 0.008(16) 0.039(15)
O64 0.127(15) 0.164(19) 0.161(18) 0.106(16) 0.064(13) 0.078(14)
O65 0.124(14) 0.106(13) 0.117(14) 0.010(10) 0.005(11) 0.063(11)
O66 0.115(13) 0.101(12) 0.090(11) 0.030(9) -0.021(9) 0.035(10)
O67 0.22(2) 0.143(17) 0.103(14) 0.010(12) -0.042(14) 0.103(17)
O68 0.19(2) 0.023(8) 0.17(2) 0.011(11) -0.097(19) 0.023(12)
O69 0.16(3) 0.08(2) 0.068(19) 0.007(15) -0.027(19) -0.05(2)
O70 0.048(16) 0.39(7) 0.22(4) 0.27(5) -0.02(2) -0.07(3)
O71 0.039(7) 0.059(8) 0.058(8) 0.042(6) 0.020(6) 0.038(5)
O72 0.073(18) 0.037(13) 0.43(7) 0.02(3) 0.08(3) 0.029(12)
O73 0.13(2) 0.059(16) 0.30(4) 0.08(2) -0.08(2) -0.018(17)
O74 0.118(18) 0.16(2) 0.26(3) 0.04(2) -0.044(19) 0.004(16)
O75 0.100(13) 0.126(15) 0.139(16) -0.025(12) 0.036(12) -0.039(11)
O76 0.045(9) 0.079(13) 0.067(12) 0.033(10) -0.009(8) 0.029(9)

loop_
_atom_type_symbol
_atom_type_description
_atom_type_scat_dispersion_real
_atom_type_scat_dispersion_imag
_atom_type_scat_source
C C 0.0033 0.0016 'International Tables Vol C Tables 4.2.6.8 and 6.1.1.4'
H H 0.0000 0.0000 'International Tables Vol C Tables 4.2.6.8 and 6.1.1.4'
N N 0.0061 0.0033 'International Tables Vol C Tables 4.2.6.8 and 6.1.1.4'
O O 0.0106 0.0060 'International Tables Vol C Tables 4.2.6.8 and 6.1.1.4'
Cl Cl 0.1484 0.1585 'International Tables Vol C Tables 4.2.6.8 and 6.1.1.4'
Fe Fe 0.3463 0.8444 'International Tables Vol C Tables 4.2.6.8 and 6.1.1.4'

loop_
_geom_angle_atom_site_label_1
_geom_angle_atom_site_label_2
_geom_angle_atom_site_label_3
_geom_angle
_geom_angle_site_symmetry_1
_geom_angle_site_symmetry_3
_geom_angle_publ_flag
O1 Fe1 O1 180.000(2) 2_573 . ?
O1 Fe1 O2 82.84(15) 2_573 2_573 ?
O1 Fe1 O2 97.16(15) . 2_573 ?
O1 Fe1 O2 97.16(15) 2_573 . ?
O1 Fe1 O2 82.84(15) . . ?
O2 Fe1 O2 180.0 2_573 . ?
O1 Fe1 O3 82.77(15) 2_573 . ?
O1 Fe1 O3 97.23(15) . . ?
O2 Fe1 O3 97.75(14) 2_573 . ?
O2 Fe1 O3 82.25(14) . . ?
O1 Fe1 O3 97.23(15) 2_573 2_573 ?
O1 Fe1 O3 82.77(15) . 2_573 ?
O2 Fe1 O3 82.25(14) 2_573 2_573 ?
O2 Fe1 O3 97.75(14) . 2_573 ?
O3 Fe1 O3 180.00(19) . 2_573 ?
O8 Fe2 O9 99.37(18) . . ?
O8 Fe2 O4 92.84(16) . . ?
O9 Fe2 O4 98.08(17) . . ?
O8 Fe2 O5 99.54(16) . . ?
O9 Fe2 O5 87.47(17) . . ?
O4 Fe2 O5 165.45(15) . . ?
O8 Fe2 O3 95.97(16) . 2_573 ?
O9 Fe2 O3 164.66(16) . 2_573 ?
O4 Fe2 O3 80.93(15) . 2_573 ?
O5 Fe2 O3 90.15(16) . 2_573 ?
O8 Fe2 O1 171.75(16) . . ?
O9 Fe2 O1 87.36(16) . . ?
O4 Fe2 O1 90.91(15) . . ?
O5 Fe2 O1 75.85(14) . . ?
O3 Fe2 O1 77.37(14) 2_573 . ?
O6 Fe3 O5 166.54(17) . . ?
O6 Fe3 O10 96.18(17) . . ?
O5 Fe3 O10 92.92(17) . . ?
O6 Fe3 O11 92.91(16) . . ?
O5 Fe3 O11 96.07(16) . . ?
O10 Fe3 O11 95.46(18) . . ?
O6 Fe3 O2 78.10(15) . . ?
O5 Fe3 O2 91.32(16) . . ?
O10 Fe3 O2 169.51(16) . . ?
O11 Fe3 O2 93.62(16) . . ?
O6 Fe3 O1 91.48(15) . . ?
O5 Fe3 O1 78.08(15) . . ?
O10 Fe3 O1 93.39(16) . . ?
O11 Fe3 O1 169.64(17) . . ?
O2 Fe3 O1 78.11(15) . . ?
O7 Fe4 O12 99.44(17) 2_573 . ?
O7 Fe4 O4 93.95(16) 2_573 2_573 ?
O12 Fe4 O4 98.30(17) . 2_573 ?
O7 Fe4 O6 99.08(16) 2_573 . ?
O12 Fe4 O6 87.64(17) . . ?
O4 Fe4 O6 164.62(16) 2_573 . ?
O7 Fe4 O3 96.10(16) 2_573 . ?
O12 Fe4 O3 164.46(16) . . ?
O4 Fe4 O3 80.90(15) 2_573 . ?
O6 Fe4 O3 89.58(16) . . ?
O7 Fe4 O2 171.15(16) 2_573 . ?
O12 Fe4 O2 87.53(16) . . ?
O4 Fe4 O2 90.41(15) 2_573 . ?
O6 Fe4 O2 75.62(15) . . ?
O3 Fe4 O2 76.97(14) . . ?
O7 Fe5 O21 104.5(2) . . ?
O7 Fe5 O20 81.71(18) . . ?
O21 Fe5 O20 99.1(2) . . ?
O7 Fe5 O23 103.0(2) . . ?
O21 Fe5 O23 152.1(2) . . ?
O20 Fe5 O23 89.4(2) . . ?
O7 Fe5 O25 105.4(2) . . ?
O21 Fe5 O25 83.9(2) . . ?
O20 Fe5 O25 171.4(2) . . ?
O23 Fe5 O25 84.3(2) . . ?
O7 Fe5 N1 161.7(2) . . ?
O21 Fe5 N1 76.7(2) . . ?
O20 Fe5 N1 80.1(2) . . ?
O23 Fe5 N1 78.7(2) . . ?
O25 Fe5 N1 92.9(2) . . ?
O8 Fe6 O7 101.05(16) . . ?
O8 Fe6 O42 96.51(18) . . ?
O7 Fe6 O42 96.90(17) . . ?
O8 Fe6 O20 171.59(18) . . ?
O7 Fe6 O20 79.48(18) . . ?
O42 Fe6 O20 91.7(2) . . ?
O8 Fe6 O26 79.3(2) . . ?
O7 Fe6 O26 172.18(19) . . ?
O42 Fe6 O26 90.8(2) . . ?
O20 Fe6 O26 99.0(2) . . ?
O8 Fe6 O48 86.46(18) . . ?
O7 Fe6 O48 86.10(17) . . ?
O42 Fe6 O48 175.28(17) . . ?
O20 Fe6 O48 85.2(2) . . ?
O26 Fe6 O48 86.1(2) . . ?
O8 Fe7 O27 104.71(19) . . ?
O8 Fe7 O29 101.7(2) . . ?
O27 Fe7 O29 153.0(2) . . ?
O8 Fe7 O26 81.02(18) . . ?
O27 Fe7 O26 98.8(2) . . ?
O29 Fe7 O26 90.8(2) . . ?
O8 Fe7 O31 106.7(2) . . ?
O27 Fe7 O31 84.4(2) . . ?
O29 Fe7 O31 82.6(3) . . ?
O26 Fe7 O31 170.7(2) . . ?
O8 Fe7 N2 161.1(2) . . ?
O27 Fe7 N2 77.0(2) . . ?
O29 Fe7 N2 79.9(2) . . ?
O26 Fe7 N2 80.1(2) . . ?
O31 Fe7 N2 92.2(2) . . ?
O9 Fe8 O10 96.93(18) . . ?
O9 Fe8 O32 98.1(2) . . ?
O10 Fe8 O32 91.7(2) . . ?
O9 Fe8 O34 103.5(2) . . ?
O10 Fe8 O34 95.64(18) . . ?
O32 Fe8 O34 156.1(2) . . ?
O9 Fe8 O36 91.91(19) . . ?
O10 Fe8 O36 170.40(19) . . ?
O32 Fe8 O36 83.4(2) . . ?
O34 Fe8 O36 85.9(2) . . ?
O9 Fe8 N3 178.0(2) . . ?
O10 Fe8 N3 82.8(2) . . ?
O32 Fe8 N3 80.0(2) . . ?
O34 Fe8 N3 78.5(2) . . ?
O36 Fe8 N3 88.2(2) . . ?
O12 Fe9 O11 96.93(17) . . ?
O12 Fe9 O39 104.91(19) . . ?
O11 Fe9 O39 95.42(19) . . ?
O12 Fe9 O37 97.34(19) . . ?
O11 Fe9 O37 91.40(19) . . ?
O39 Fe9 O37 155.7(2) . . ?
O12 Fe9 O41 91.51(18) . . ?
O11 Fe9 O41 171.20(17) . . ?
O39 Fe9 O41 84.75(19) . . ?
O37 Fe9 O41 85.03(19) . . ?
O12 Fe9 N4 177.2(2) . . ?
O11 Fe9 N4 82.8(2) . . ?
O39 Fe9 N4 77.9(2) . . ?
O37 Fe9 N4 79.9(2) . . ?
O41 Fe9 N4 88.6(2) . . ?
O4 Fe10 O42 91.96(17) . . ?
O4 Fe10 O43 105.22(18) . . ?
O42 Fe10 O43 93.7(2) . . ?
O4 Fe10 O45 103.96(18) . . ?
O42 Fe10 O45 94.0(2) . . ?
O43 Fe10 O45 149.52(19) . . ?
O4 Fe10 O47 94.40(19) . . ?
O42 Fe10 O47 173.64(19) . . ?
O43 Fe10 O47 84.8(2) . . ?
O45 Fe10 O47 84.4(2) . . ?
O4 Fe10 N5 173.2(2) . . ?
O42 Fe10 N5 81.3(2) . . ?
O43 Fe10 N5 75.6(2) . . ?
O45 Fe10 N5 76.5(2) . . ?
O47 Fe10 N5 92.4(2) . . ?
Fe1 O1 Fe3 99.61(16) . . ?
Fe1 O1 Fe2 99.72(16) . . ?
Fe3 O1 Fe2 97.54(14) . . ?
Fe1 O2 Fe3 99.43(16) . . ?
Fe1 O2 Fe4 99.77(14) . . ?
Fe3 O2 Fe4 97.33(15) . . ?
Fe1 O3 Fe4 100.99(15) . . ?
Fe1 O3 Fe2 100.14(16) . 2_573 ?
Fe4 O3 Fe2 94.58(15) . 2_573 ?
Fe10 O4 Fe2 125.6(2) . . ?
Fe10 O4 Fe4 125.5(2) . 2_573 ?
Fe2 O4 Fe4 101.87(17) . 2_573 ?
Fe3 O5 Fe2 107.54(17) . . ?
Fe3 O6 Fe4 107.98(18) . . ?
Fe4 O7 Fe5 129.7(2) 2_573 . ?
Fe4 O7 Fe6 123.0(2) 2_573 . ?
Fe5 O7 Fe6 101.16(17) . . ?
Fe2 O8 Fe7 128.6(2) . . ?
Fe2 O8 Fe6 124.3(2) . . ?
Fe7 O8 Fe6 102.21(17) . . ?
Fe8 O9 Fe2 138.8(2) . . ?
C15 O10 Fe3 119.6(4) . . ?
C15 O10 Fe8 111.2(4) . . ?
Fe3 O10 Fe8 129.2(2) . . ?
C22 O11 Fe3 119.7(4) . . ?
C22 O11 Fe9 110.9(4) . . ?
Fe3 O11 Fe9 129.4(2) . . ?
Fe9 O12 Fe4 139.6(2) . . ?
C1 O20 Fe5 116.8(5) . . ?
C1 O20 Fe6 141.8(5) . . ?
Fe5 O20 Fe6 97.4(2) . . ?
C5 O21 Fe5 119.3(5) . . ?
C7 O23 Fe5 119.2(5) . . ?
C8 O26 Fe6 144.8(6) . . ?
C8 O26 Fe7 114.9(5) . . ?
Fe6 O26 Fe7 96.9(2) . . ?
C14 O27 Fe7 117.5(5) . . ?
C12 O29 Fe7 119.5(6) . . ?
C19 O32 Fe8 117.9(6) . . ?
C21 O34 Fe8 117.3(6) . . ?
C26 O37 Fe9 119.7(5) . . ?
C28 O39 Fe9 118.8(5) . . ?
C29A O42 C29B 37.2(7) . . ?
C29A O42 Fe10 111.6(6) . . ?
C29B O42 Fe10 113.4(6) . . ?
C29A O42 Fe6 121.5(5) . . ?
C29B O42 Fe6 118.4(6) . . ?
Fe10 O42 Fe6 124.4(2) . . ?
C33 O43 Fe10 122.6(5) . . ?
C35 O45 Fe10 120.8(5) . . ?
C4 N1 C2 109.5(7) . . ?
C4 N1 C6 112.3(8) . . ?
C2 N1 C6 117.0(7) . . ?
C4 N1 Fe5 106.5(5) . . ?
C2 N1 Fe5 104.4(5) . . ?
C6 N1 Fe5 106.4(5) . . ?
C9 N2 C13 109.0(7) . . ?
C9 N2 C11 116.2(8) . . ?
C13 N2 C11 114.4(7) . . ?
C9 N2 Fe7 104.1(5) . . ?
C13 N2 Fe7 104.5(5) . . ?
C11 N2 Fe7 107.5(5) . . ?
C16 N3 C20 108.2(7) . . ?
C16 N3 C18 116.9(7) . . ?
C20 N3 C18 113.8(7) . . ?
C16 N3 Fe8 105.2(4) . . ?
C20 N3 Fe8 106.2(5) . . ?
C18 N3 Fe8 105.8(5) . . ?
C27 N4 C23 109.9(7) . . ?
C27 N4 C25 114.2(6) . . ?
C23 N4 C25 115.9(6) . . ?
C27 N4 Fe9 105.8(4) . . ?
C23 N4 Fe9 104.2(4) . . ?
C25 N4 Fe9 105.7(5) . . ?
C32 N5 C30 113.2(8) . . ?
C32 N5 C34 112.6(6) . . ?
C30 N5 C34 112.3(7) . . ?
C32 N5 Fe10 107.8(5) . . ?
C30 N5 Fe10 103.6(4) . . ?
C34 N5 Fe10 106.6(4) . . ?
O20 C1 C2 105.9(7) . . ?
N1 C2 C3 114.4(9) . . ?
N1 C2 C1 108.9(7) . . ?
C3 C2 C1 110.8(9) . . ?
N1 C4 C5 110.1(7) . . ?
O22 C5 O21 124.7(8) . . ?
O22 C5 C4 119.2(8) . . ?
O21 C5 C4 116.0(7) . . ?
C7 C6 N1 110.9(7) . . ?
O24 C7 O23 122.5(8) . . ?
O24 C7 C6 118.7(7) . . ?
O23 C7 C6 118.5(7) . . ?
O26 C8 C9 108.7(8) . . ?
N2 C9 C8 109.2(7) . . ?
N2 C9 C10 112.0(8) . . ?
C8 C9 C10 113.2(8) . . ?
N2 C11 C12 112.6(6) . . ?
O30 C12 O29 123.5(9) . . ?
O30 C12 C11 118.2(8) . . ?
O29 C12 C11 118.3(7) . . ?
N2 C13 C14 110.7(7) . . ?
O28 C14 O27 124.2(7) . . ?
O28 C14 C13 118.9(7) . . ?
O27 C14 C13 117.0(7) . . ?
O10 C15 C16 109.8(6) . . ?
N3 C16 C15 109.6(7) . . ?
N3 C16 C17 116.1(7) . . ?
C15 C16 C17 111.1(7) . . ?
N3 C18 C19 112.0(7) . . ?
O33 C19 O32 119.1(10) . . ?
O33 C19 C18 122.2(9) . . ?
O32 C19 C18 118.7(8) . . ?
N3 C20 C21 109.3(6) . . ?
O35 C21 O34 119.9(10) . . ?
O35 C21 C20 122.3(9) . . ?
O34 C21 C20 117.8(7) . . ?
O11 C22 C23 110.4(6) . . ?
C22 C23 N4 110.4(6) . . ?
C22 C23 C24 111.5(6) . . ?
N4 C23 C24 114.5(7) . . ?
C26 C25 N4 112.4(6) . . ?
O38 C26 O37 123.9(10) . . ?
O38 C26 C25 120.8(8) . . ?
O37 C26 C25 115.3(7) . . ?
N4 C27 C28 109.4(6) . . ?
O40 C28 O39 123.5(9) . . ?
O40 C28 C27 120.3(8) . . ?
O39 C28 C27 116.2(7) . . ?
C30 C29A O42 114.4(10) . . ?
C30 C29B O42 110.1(11) . . ?
C29A C30 C29B 38.6(8) . . ?
C29A C30 N5 115.0(8) . . ?
C29B C30 N5 118.4(9) . . ?
C29A C30 C31 122.0(9) . . ?
C29B C30 C31 120.5(10) . . ?
N5 C30 C31 118.2(7) . . ?
N5 C32 C33 112.5(6) . . ?
O44 C33 O43 123.5(7) . . ?
O44 C33 C32 121.0(6) . . ?
O43 C33 C32 115.4(7) . . ?
N5 C34 C35 110.8(5) . . ?
O46 C35 O45 123.2(7) . . ?
O46 C35 C34 120.1(6) . . ?
O45 C35 C34 116.6(6) . . ?

loop_
_geom_bond_atom_site_label_1
_geom_bond_atom_site_label_2
_geom_bond_distance
_geom_bond_site_symmetry_2
_geom_bond_publ_flag
Fe1 O1 1.995(4) 2_573 ?
Fe1 O1 1.995(4) . ?
Fe1 O2 2.004(4) 2_573 ?
Fe1 O2 2.004(4) . ?
Fe1 O3 2.034(4) . ?
Fe1 O3 2.034(4) 2_573 ?
Fe2 O8 1.895(4) . ?
Fe2 O9 1.968(4) . ?
Fe2 O4 1.987(4) . ?
Fe2 O5 2.007(4) . ?
Fe2 O3 2.106(4) 2_573 ?
Fe2 O1 2.156(4) . ?
Fe3 O6 1.958(4) . ?
Fe3 O5 1.962(4) . ?
Fe3 O10 1.974(4) . ?
Fe3 O11 1.980(4) . ?
Fe3 O2 2.098(4) . ?
Fe3 O1 2.101(4) . ?
Fe4 O7 1.898(4) 2_573 ?
Fe4 O12 1.958(4) . ?
Fe4 O4 1.994(4) 2_573 ?
Fe4 O6 2.000(4) . ?
Fe4 O3 2.101(4) . ?
Fe4 O2 2.166(4) . ?
Fe5 O7 1.904(4) . ?
Fe5 O21 1.973(5) . ?
Fe5 O20 2.000(5) . ?
Fe5 O23 2.030(5) . ?
Fe5 O25 2.058(6) . ?
Fe5 N1 2.225(6) . ?
Fe6 O8 1.982(4) . ?
Fe6 O7 1.991(4) . ?
Fe6 O42 2.005(4) . ?
Fe6 O20 2.005(5) . ?
Fe6 O26 2.016(5) . ?
Fe6 O48 2.196(4) . ?
Fe7 O8 1.901(4) . ?
Fe7 O27 2.002(6) . ?
Fe7 O29 2.018(6) . ?
Fe7 O26 2.024(6) . ?
Fe7 O31 2.042(6) . ?
Fe7 N2 2.217(6) . ?
Fe8 O9 1.899(4) . ?
Fe8 O10 1.978(4) . ?
Fe8 O32 1.999(5) . ?
Fe8 O34 2.011(5) . ?
Fe8 O36 2.107(5) . ?
Fe8 N3 2.205(6) . ?
Fe9 O12 1.908(4) . ?
Fe9 O11 1.991(4) . ?
Fe9 O39 2.008(5) . ?
Fe9 O37 2.009(5) . ?
Fe9 O41 2.095(4) . ?
Fe9 N4 2.195(6) . ?
Fe10 O4 1.860(4) . ?
Fe10 O42 1.974(4) . ?
Fe10 O43 2.012(5) . ?
Fe10 O45 2.022(5) . ?
Fe10 O47 2.123(5) . ?
Fe10 N5 2.275(6) . ?
O3 Fe2 2.106(4) 2_573 ?
O4 Fe4 1.994(4) 2_573 ?
O7 Fe4 1.898(4) 2_573 ?
O10 C15 1.464(8) . ?
O11 C22 1.440(7) . ?
O20 C1 1.377(9) . ?
O21 C5 1.275(10) . ?
O22 C5 1.239(10) . ?
O23 C7 1.280(9) . ?
O24 C7 1.252(10) . ?
O26 C8 1.376(9) . ?
O27 C14 1.272(9) . ?
O28 C14 1.232(10) . ?
O29 C12 1.275(10) . ?
O30 C12 1.218(11) . ?
O32 C19 1.279(11) . ?
O33 C19 1.237(11) . ?
O34 C21 1.305(10) . ?
O35 C21 1.235(10) . ?
O37 C26 1.312(9) . ?
O38 C26 1.209(10) . ?
O39 C28 1.293(9) . ?
O40 C28 1.247(10) . ?
O42 C29A 1.449(13) . ?
O42 C29B 1.472(15) . ?
O43 C33 1.288(8) . ?
O44 C33 1.230(9) . ?
O45 C35 1.292(8) . ?
O46 C35 1.221(9) . ?
N1 C4 1.449(11) . ?
N1 C2 1.474(12) . ?
N1 C6 1.513(11) . ?
N2 C9 1.462(11) . ?
N2 C13 1.487(11) . ?
N2 C11 1.496(10) . ?
N3 C16 1.469(11) . ?
N3 C20 1.469(11) . ?
N3 C18 1.485(11) . ?
N4 C27 1.476(10) . ?
N4 C23 1.486(10) . ?
N4 C25 1.508(10) . ?
N5 C32 1.460(10) . ?
N5 C30 1.462(11) . ?
N5 C34 1.480(9) . ?
C1 C2 1.569(13) . ?
C2 C3 1.561(13) . ?
C4 C5 1.540(12) . ?
C6 C7 1.483(12) . ?
C8 C9 1.524(13) . ?
C9 C10 1.562(11) . ?
C11 C12 1.528(13) . ?
C13 C14 1.507(10) . ?
C15 C16 1.504(10) . ?
C16 C17 1.504(11) . ?
C18 C19 1.505(14) . ?
C20 C21 1.522(14) . ?
C22 C23 1.473(10) . ?
C23 C24 1.556(10) . ?
C25 C26 1.503(13) . ?
C27 C28 1.526(12) . ?
C29A C30 1.383(15) . ?
C29B C30 1.433(18) . ?
C30 C31 1.482(11) . ?
C32 C33 1.510(11) . ?
C34 C35 1.532(10) . ?
O50 O71 0.529(13) . ?
O59 O61 1.25(3) . ?
O68 O73 1.62(5) . ?

loop_
_geom_torsion_atom_site_label_1
_geom_torsion_atom_site_label_2
_geom_torsion_atom_site_label_3
_geom_torsion_atom_site_label_4
_geom_torsion
_geom_torsion_site_symmetry_1
_geom_torsion_site_symmetry_2
_geom_torsion_site_symmetry_3
_geom_torsion_site_symmetry_4
_geom_torsion_publ_flag
O1 Fe1 O1 Fe3 163(100) 2_573 . . . ?
O2 Fe1 O1 Fe3 179.95(14) 2_573 . . . ?
O2 Fe1 O1 Fe3 -0.05(14) . . . . ?
O3 Fe1 O1 Fe3 81.16(16) . . . . ?
O3 Fe1 O1 Fe3 -98.84(16) 2_573 . . . ?
O1 Fe1 O1 Fe2 -98(100) 2_573 . . . ?
O2 Fe1 O1 Fe2 -80.61(16) 2_573 . . . ?
O2 Fe1 O1 Fe2 99.39(16) . . . . ?
O3 Fe1 O1 Fe2 -179.40(14) . . . . ?
O3 Fe1 O1 Fe2 0.60(14) 2_573 . . . ?
O6 Fe3 O1 Fe1 -77.46(17) . . . . ?
O5 Fe3 O1 Fe1 93.98(17) . . . . ?
O10 Fe3 O1 Fe1 -173.75(16) . . . . ?
O11 Fe3 O1 Fe1 37.6(9) . . . . ?
O2 Fe3 O1 Fe1 0.05(14) . . . . ?
O6 Fe3 O1 Fe2 -178.71(16) . . . . ?
O5 Fe3 O1 Fe2 -7.27(16) . . . . ?
O10 Fe3 O1 Fe2 85.00(17) . . . . ?
O11 Fe3 O1 Fe2 -63.6(9) . . . . ?
O2 Fe3 O1 Fe2 -101.20(16) . . . . ?
O8 Fe2 O1 Fe1 -37.2(12) . . . . ?
O9 Fe2 O1 Fe1 177.95(17) . . . . ?
O4 Fe2 O1 Fe1 79.91(17) . . . . ?
O5 Fe2 O1 Fe1 -93.99(18) . . . . ?
O3 Fe2 O1 Fe1 -0.59(14) 2_573 . . . ?
O8 Fe2 O1 Fe3 64.0(12) . . . . ?
O9 Fe2 O1 Fe3 -80.89(17) . . . . ?
O4 Fe2 O1 Fe3 -178.93(16) . . . . ?
O5 Fe2 O1 Fe3 7.17(16) . . . . ?
O3 Fe2 O1 Fe3 100.57(16) 2_573 . . . ?
O1 Fe1 O2 Fe3 -179.95(14) 2_573 . . . ?
O1 Fe1 O2 Fe3 0.05(14) . . . . ?
O2 Fe1 O2 Fe3 49(56) 2_573 . . . ?
O3 Fe1 O2 Fe3 -98.30(16) . . . . ?
O3 Fe1 O2 Fe3 81.70(16) 2_573 . . . ?
O1 Fe1 O2 Fe4 -80.76(16) 2_573 . . . ?
O1 Fe1 O2 Fe4 99.24(16) . . . . ?
O2 Fe1 O2 Fe4 148(56) 2_573 . . . ?
O3 Fe1 O2 Fe4 0.89(15) . . . . ?
O3 Fe1 O2 Fe4 -179.11(15) 2_573 . . . ?
O6 Fe3 O2 Fe1 94.05(17) . . . . ?
O5 Fe3 O2 Fe1 -77.57(16) . . . . ?
O10 Fe3 O2 Fe1 36.3(9) . . . . ?
O11 Fe3 O2 Fe1 -173.74(16) . . . . ?
O1 Fe3 O2 Fe1 -0.05(14) . . . . ?
O6 Fe3 O2 Fe4 -7.18(15) . . . . ?
O5 Fe3 O2 Fe4 -178.80(15) . . . . ?
O10 Fe3 O2 Fe4 -64.9(9) . . . . ?
O11 Fe3 O2 Fe4 85.03(16) . . . . ?
O1 Fe3 O2 Fe4 -101.28(15) . . . . ?
O7 Fe4 O2 Fe1 -39.9(11) 2_573 . . . ?
O12 Fe4 O2 Fe1 177.96(18) . . . . ?
O4 Fe4 O2 Fe1 79.68(17) 2_573 . . . ?
O6 Fe4 O2 Fe1 -93.84(18) . . . . ?
O3 Fe4 O2 Fe1 -0.88(15) . . . . ?
O7 Fe4 O2 Fe3 61.0(11) 2_573 . . . ?
O12 Fe4 O2 Fe3 -81.09(17) . . . . ?
O4 Fe4 O2 Fe3 -179.38(15) 2_573 . . . ?
O6 Fe4 O2 Fe3 7.10(15) . . . . ?
O3 Fe4 O2 Fe3 100.06(16) . . . . ?
O1 Fe1 O3 Fe4 97.36(17) 2_573 . . . ?
O1 Fe1 O3 Fe4 -82.64(17) . . . . ?
O2 Fe1 O3 Fe4 179.07(16) 2_573 . . . ?
O2 Fe1 O3 Fe4 -0.93(16) . . . . ?
O3 Fe1 O3 Fe4 -87(100) 2_573 . . . ?
O1 Fe1 O3 Fe2 0.61(15) 2_573 . . 2_573 ?
O1 Fe1 O3 Fe2 -179.39(15) . . . 2_573 ?
O2 Fe1 O3 Fe2 82.33(17) 2_573 . . 2_573 ?
O2 Fe1 O3 Fe2 -97.67(17) . . . 2_573 ?
O3 Fe1 O3 Fe2 176(100) 2_573 . . 2_573 ?
O7 Fe4 O3 Fe1 175.28(17) 2_573 . . . ?
O12 Fe4 O3 Fe1 -3.4(7) . . . . ?
O4 Fe4 O3 Fe1 -91.68(17) 2_573 . . . ?
O6 Fe4 O3 Fe1 76.20(17) . . . . ?
O2 Fe4 O3 Fe1 0.87(15) . . . . ?
O7 Fe4 O3 Fe2 -83.45(17) 2_573 . . 2_573 ?
O12 Fe4 O3 Fe2 97.8(6) . . . 2_573 ?
O4 Fe4 O3 Fe2 9.59(14) 2_573 . . 2_573 ?
O6 Fe4 O3 Fe2 177.47(15) . . . 2_573 ?
O2 Fe4 O3 Fe2 102.14(16) . . . 2_573 ?
O42 Fe10 O4 Fe2 73.3(3) . . . . ?
O43 Fe10 O4 Fe2 -21.1(3) . . . . ?
O45 Fe10 O4 Fe2 167.8(2) . . . . ?
O47 Fe10 O4 Fe2 -106.9(3) . . . . ?
N5 Fe10 O4 Fe2 75.1(17) . . . . ?
O42 Fe10 O4 Fe4 -72.0(3) . . . 2_573 ?
O43 Fe10 O4 Fe4 -166.3(2) . . . 2_573 ?
O45 Fe10 O4 Fe4 22.6(3) . . . 2_573 ?
O47 Fe10 O4 Fe4 107.8(3) . . . 2_573 ?
N5 Fe10 O4 Fe4 -70.2(17) . . . 2_573 ?
O8 Fe2 O4 Fe10 -66.5(3) . . . . ?
O9 Fe2 O4 Fe10 33.4(3) . . . . ?
O5 Fe2 O4 Fe10 145.1(6) . . . . ?
O3 Fe2 O4 Fe10 -162.1(3) 2_573 . . . ?
O1 Fe2 O4 Fe10 120.9(2) . . . . ?
O8 Fe2 O4 Fe4 85.26(18) . . . 2_573 ?
O9 Fe2 O4 Fe4 -174.86(16) . . . 2_573 ?
O5 Fe2 O4 Fe4 -63.2(7) . . . 2_573 ?
O3 Fe2 O4 Fe4 -10.34(15) 2_573 . . 2_573 ?
O1 Fe2 O4 Fe4 -87.39(17) . . . 2_573 ?
O6 Fe3 O5 Fe2 47.9(8) . . . . ?
O10 Fe3 O5 Fe2 -84.7(2) . . . . ?
O11 Fe3 O5 Fe2 179.47(19) . . . . ?
O2 Fe3 O5 Fe2 85.68(19) . . . . ?
O1 Fe3 O5 Fe2 8.13(17) . . . . ?
O8 Fe2 O5 Fe3 179.00(19) . . . . ?
O9 Fe2 O5 Fe3 79.9(2) . . . . ?
O4 Fe2 O5 Fe3 -33.0(8) . . . . ?
O3 Fe2 O5 Fe3 -84.92(19) 2_573 . . . ?
O1 Fe2 O5 Fe3 -7.99(17) . . . . ?
O5 Fe3 O6 Fe4 46.9(8) . . . . ?
O10 Fe3 O6 Fe4 179.21(19) . . . . ?
O11 Fe3 O6 Fe4 -85.0(2) . . . . ?
O2 Fe3 O6 Fe4 8.12(17) . . . . ?
O1 Fe3 O6 Fe4 85.64(19) . . . . ?
O7 Fe4 O6 Fe3 179.30(18) 2_573 . . . ?
O12 Fe4 O6 Fe3 80.1(2) . . . . ?
O4 Fe4 O6 Fe3 -33.1(7) 2_573 . . . ?
O3 Fe4 O6 Fe3 -84.59(19) . . . . ?
O2 Fe4 O6 Fe3 -7.94(16) . . . . ?
O21 Fe5 O7 Fe4 51.5(3) . . . 2_573 ?
O20 Fe5 O7 Fe4 148.8(3) . . . 2_573 ?
O23 Fe5 O7 Fe4 -123.7(3) . . . 2_573 ?
O25 Fe5 O7 Fe4 -36.1(3) . . . 2_573 ?
N1 Fe5 O7 Fe4 142.9(6) . . . 2_573 ?
O21 Fe5 O7 Fe6 -101.0(2) . . . . ?
O20 Fe5 O7 Fe6 -3.60(19) . . . . ?
O23 Fe5 O7 Fe6 83.9(2) . . . . ?
O25 Fe5 O7 Fe6 171.5(2) . . . . ?
N1 Fe5 O7 Fe6 -9.5(7) . . . . ?
O8 Fe6 O7 Fe4 37.3(3) . . . 2_573 ?
O42 Fe6 O7 Fe4 -60.8(3) . . . 2_573 ?
O20 Fe6 O7 Fe4 -151.3(3) . . . 2_573 ?
O26 Fe6 O7 Fe4 129.2(15) . . . 2_573 ?
O48 Fe6 O7 Fe4 122.9(3) . . . 2_573 ?
O8 Fe6 O7 Fe5 -167.84(16) . . . . ?
O42 Fe6 O7 Fe5 94.1(2) . . . . ?
O20 Fe6 O7 Fe5 3.62(19) . . . . ?
O26 Fe6 O7 Fe5 -75.9(15) . . . . ?
O48 Fe6 O7 Fe5 -82.22(19) . . . . ?
O9 Fe2 O8 Fe7 35.2(3) . . . . ?
O4 Fe2 O8 Fe7 133.8(3) . . . . ?
O5 Fe2 O8 Fe7 -53.8(3) . . . . ?
O3 Fe2 O8 Fe7 -145.0(3) 2_573 . . . ?
O1 Fe2 O8 Fe7 -109.2(11) . . . . ?
O9 Fe2 O8 Fe6 -115.6(3) . . . . ?
O4 Fe2 O8 Fe6 -16.9(3) . . . . ?
O5 Fe2 O8 Fe6 155.4(2) . . . . ?
O3 Fe2 O8 Fe6 64.2(3) 2_573 . . . ?
O1 Fe2 O8 Fe6 100.1(11) . . . . ?
O27 Fe7 O8 Fe2 -52.9(3) . . . . ?
O29 Fe7 O8 Fe2 121.4(3) . . . . ?
O26 Fe7 O8 Fe2 -149.7(3) . . . . ?
O31 Fe7 O8 Fe2 35.6(3) . . . . ?
N2 Fe7 O8 Fe2 -145.7(6) . . . . ?
O27 Fe7 O8 Fe6 102.8(2) . . . . ?
O29 Fe7 O8 Fe6 -83.0(2) . . . . ?
O26 Fe7 O8 Fe6 6.0(2) . . . . ?
O31 Fe7 O8 Fe6 -168.7(2) . . . . ?
N2 Fe7 O8 Fe6 10.0(8) . . . . ?
O7 Fe6 O8 Fe2 -37.0(3) . . . . ?
O42 Fe6 O8 Fe2 61.4(3) . . . . ?
O20 Fe6 O8 Fe2 -129.8(12) . . . . ?
O26 Fe6 O8 Fe2 151.0(3) . . . . ?
O48 Fe6 O8 Fe2 -122.3(3) . . . . ?
O7 Fe6 O8 Fe7 166.04(17) . . . . ?
O42 Fe6 O8 Fe7 -95.6(2) . . . . ?
O20 Fe6 O8 Fe7 73.2(13) . . . . ?
O26 Fe6 O8 Fe7 -6.0(2) . . . . ?
O48 Fe6 O8 Fe7 80.72(19) . . . . ?
O10 Fe8 O9 Fe2 -23.7(4) . . . . ?
O32 Fe8 O9 Fe2 -116.4(4) . . . . ?
O34 Fe8 O9 Fe2 73.8(4) . . . . ?
O36 Fe8 O9 Fe2 160.0(3) . . . . ?
N3 Fe8 O9 Fe2 -107(6) . . . . ?
O8 Fe2 O9 Fe8 -118.3(3) . . . . ?
O4 Fe2 O9 Fe8 147.5(3) . . . . ?
O5 Fe2 O9 Fe8 -19.0(3) . . . . ?
O3 Fe2 O9 Fe8 62.3(8) 2_573 . . . ?
O1 Fe2 O9 Fe8 56.9(3) . . . . ?
O6 Fe3 O10 C15 35.4(4) . . . . ?
O5 Fe3 O10 C15 -154.5(4) . . . . ?
O11 Fe3 O10 C15 -58.2(4) . . . . ?
O2 Fe3 O10 C15 91.7(10) . . . . ?
O1 Fe3 O10 C15 127.2(4) . . . . ?
O6 Fe3 O10 Fe8 -145.3(3) . . . . ?
O5 Fe3 O10 Fe8 24.8(3) . . . . ?
O11 Fe3 O10 Fe8 121.1(3) . . . . ?
O2 Fe3 O10 Fe8 -89.0(9) . . . . ?
O1 Fe3 O10 Fe8 -53.5(3) . . . . ?
O9 Fe8 O10 C15 -161.5(4) . . . . ?
O32 Fe8 O10 C15 -63.2(4) . . . . ?
O34 Fe8 O10 C15 94.1(4) . . . . ?
O36 Fe8 O10 C15 -4.7(13) . . . . ?
N3 Fe8 O10 C15 16.5(4) . . . . ?
O9 Fe8 O10 Fe3 19.1(3) . . . . ?
O32 Fe8 O10 Fe3 117.5(3) . . . . ?
O34 Fe8 O10 Fe3 -85.2(3) . . . . ?
O36 Fe8 O10 Fe3 176.0(10) . . . . ?
N3 Fe8 O10 Fe3 -162.8(3) . . . . ?
O6 Fe3 O11 C22 -157.3(5) . . . . ?
O5 Fe3 O11 C22 32.8(5) . . . . ?
O10 Fe3 O11 C22 -60.8(5) . . . . ?
O2 Fe3 O11 C22 124.5(5) . . . . ?
O1 Fe3 O11 C22 87.8(10) . . . . ?
O6 Fe3 O11 Fe9 27.2(3) . . . . ?
O5 Fe3 O11 Fe9 -142.7(3) . . . . ?
O10 Fe3 O11 Fe9 123.7(3) . . . . ?
O2 Fe3 O11 Fe9 -51.0(3) . . . . ?
O1 Fe3 O11 Fe9 -87.7(9) . . . . ?
O12 Fe9 O11 C22 -160.8(4) . . . . ?
O39 Fe9 O11 C22 93.4(4) . . . . ?
O37 Fe9 O11 C22 -63.2(4) . . . . ?
O41 Fe9 O11 C22 2.7(14) . . . . ?
N4 Fe9 O11 C22 16.4(5) . . . . ?
O12 Fe9 O11 Fe3 15.0(3) . . . . ?
O39 Fe9 O11 Fe3 -90.8(3) . . . . ?
O37 Fe9 O11 Fe3 112.6(3) . . . . ?
O41 Fe9 O11 Fe3 178.5(11) . . . . ?
N4 Fe9 O11 Fe3 -167.8(3) . . . . ?
O11 Fe9 O12 Fe4 -19.4(4) . . . . ?
O39 Fe9 O12 Fe4 78.1(4) . . . . ?
O37 Fe9 O12 Fe4 -111.7(4) . . . . ?
O41 Fe9 O12 Fe4 163.1(4) . . . . ?
N4 Fe9 O12 Fe4 -104(4) . . . . ?
O7 Fe4 O12 Fe9 -120.4(4) 2_573 . . . ?
O4 Fe4 O12 Fe9 144.2(3) 2_573 . . . ?
O6 Fe4 O12 Fe9 -21.6(4) . . . . ?
O3 Fe4 O12 Fe9 58.3(8) . . . . ?
O2 Fe4 O12 Fe9 54.1(4) . . . . ?
O7 Fe5 O20 C1 166.0(6) . . . . ?
O21 Fe5 O20 C1 -90.6(6) . . . . ?
O23 Fe5 O20 C1 62.8(6) . . . . ?
O25 Fe5 O20 C1 19.7(17) . . . . ?
N1 Fe5 O20 C1 -15.9(6) . . . . ?
O7 Fe5 O20 Fe6 3.54(18) . . . . ?
O21 Fe5 O20 Fe6 107.0(2) . . . . ?
O23 Fe5 O20 Fe6 -99.7(2) . . . . ?
O25 Fe5 O20 Fe6 -142.7(13) . . . . ?
N1 Fe5 O20 Fe6 -178.3(2) . . . . ?
O8 Fe6 O20 C1 -63.2(17) . . . . ?
O7 Fe6 O20 C1 -157.6(9) . . . . ?
O42 Fe6 O20 C1 105.7(9) . . . . ?
O26 Fe6 O20 C1 14.6(9) . . . . ?
O48 Fe6 O20 C1 -70.7(9) . . . . ?
O8 Fe6 O20 Fe5 91.0(13) . . . . ?
O7 Fe6 O20 Fe5 -3.41(18) . . . . ?
O42 Fe6 O20 Fe5 -100.1(2) . . . . ?
O26 Fe6 O20 Fe5 168.81(19) . . . . ?
O48 Fe6 O20 Fe5 83.5(2) . . . . ?
O7 Fe5 O21 C5 -171.2(6) . . . . ?
O20 Fe5 O21 C5 105.0(6) . . . . ?
O23 Fe5 O21 C5 -1.4(9) . . . . ?
O25 Fe5 O21 C5 -66.9(6) . . . . ?
N1 Fe5 O21 C5 27.6(6) . . . . ?
O7 Fe5 O23 C7 -167.3(7) . . . . ?
O21 Fe5 O23 C7 22.8(10) . . . . ?
O20 Fe5 O23 C7 -86.0(7) . . . . ?
O25 Fe5 O23 C7 88.2(7) . . . . ?
N1 Fe5 O23 C7 -6.0(7) . . . . ?
O8 Fe6 O26 C8 160.4(10) . . . . ?
O7 Fe6 O26 C8 66.9(19) . . . . ?
O42 Fe6 O26 C8 -103.2(9) . . . . ?
O20 Fe6 O26 C8 -11.3(10) . . . . ?
O48 Fe6 O26 C8 73.3(9) . . . . ?
O8 Fe6 O26 Fe7 5.56(18) . . . . ?
O7 Fe6 O26 Fe7 -87.9(15) . . . . ?
O42 Fe6 O26 Fe7 102.0(2) . . . . ?
O20 Fe6 O26 Fe7 -166.1(2) . . . . ?
O48 Fe6 O26 Fe7 -81.6(2) . . . . ?
O8 Fe7 O26 C8 -170.1(6) . . . . ?
O27 Fe7 O26 C8 86.3(6) . . . . ?
O29 Fe7 O26 C8 -68.3(6) . . . . ?
O31 Fe7 O26 C8 -23.5(17) . . . . ?
N2 Fe7 O26 C8 11.2(6) . . . . ?
O8 Fe7 O26 Fe6 -5.77(19) . . . . ?
O27 Fe7 O26 Fe6 -109.4(2) . . . . ?
O29 Fe7 O26 Fe6 96.0(2) . . . . ?
O31 Fe7 O26 Fe6 140.8(14) . . . . ?
N2 Fe7 O26 Fe6 175.6(3) . . . . ?
O8 Fe7 O27 C14 169.9(5) . . . . ?
O29 Fe7 O27 C14 2.4(9) . . . . ?
O26 Fe7 O27 C14 -107.2(6) . . . . ?
O31 Fe7 O27 C14 64.1(6) . . . . ?
N2 Fe7 O27 C14 -29.5(6) . . . . ?
O8 Fe7 O29 C12 171.6(8) . . . . ?
O27 Fe7 O29 C12 -20.8(11) . . . . ?
O26 Fe7 O29 C12 90.6(8) . . . . ?
O31 Fe7 O29 C12 -82.9(8) . . . . ?
N2 Fe7 O29 C12 10.7(8) . . . . ?
O9 Fe8 O32 C19 -165.9(6) . . . . ?
O10 Fe8 O32 C19 96.9(6) . . . . ?
O34 Fe8 O32 C19 -11.1(10) . . . . ?
O36 Fe8 O32 C19 -74.9(6) . . . . ?
N3 Fe8 O32 C19 14.4(6) . . . . ?
O9 Fe8 O34 C21 162.2(5) . . . . ?
O10 Fe8 O34 C21 -99.3(6) . . . . ?
O32 Fe8 O34 C21 7.9(9) . . . . ?
O36 Fe8 O34 C21 71.2(6) . . . . ?
N3 Fe8 O34 C21 -17.8(6) . . . . ?
O12 Fe9 O37 C26 -172.6(6) . . . . ?
O11 Fe9 O37 C26 90.2(6) . . . . ?
O39 Fe9 O37 C26 -16.3(9) . . . . ?
O41 Fe9 O37 C26 -81.7(6) . . . . ?
N4 Fe9 O37 C26 7.8(6) . . . . ?
O12 Fe9 O39 C28 160.8(6) . . . . ?
O11 Fe9 O39 C28 -100.6(6) . . . . ?
O37 Fe9 O39 C28 5.1(9) . . . . ?
O41 Fe9 O39 C28 70.6(6) . . . . ?
N4 Fe9 O39 C28 -19.1(6) . . . . ?
O4 Fe10 O42 C29A -162.8(7) . . . . ?
O43 Fe10 O42 C29A -57.5(7) . . . . ?
O45 Fe10 O42 C29A 93.0(7) . . . . ?
O47 Fe10 O42 C29A 18(2) . . . . ?
N5 Fe10 O42 C29A 17.4(7) . . . . ?
O4 Fe10 O42 C29B 156.8(8) . . . . ?
O43 Fe10 O42 C29B -97.8(8) . . . . ?
O45 Fe10 O42 C29B 52.6(8) . . . . ?
O47 Fe10 O42 C29B -22(2) . . . . ?
N5 Fe10 O42 C29B -23.0(8) . . . . ?
O4 Fe10 O42 Fe6 -0.7(3) . . . . ?
O43 Fe10 O42 Fe6 104.7(3) . . . . ?
O45 Fe10 O42 Fe6 -104.8(3) . . . . ?
O47 Fe10 O42 Fe6 -179(78) . . . . ?
N5 Fe10 O42 Fe6 179.5(3) . . . . ?
O8 Fe6 O42 C29A 110.4(8) . . . . ?
O7 Fe6 O42 C29A -147.6(8) . . . . ?
O20 Fe6 O42 C29A -68.0(8) . . . . ?
O26 Fe6 O42 C29A 31.0(8) . . . . ?
O48 Fe6 O42 C29A -18(3) . . . . ?
O8 Fe6 O42 C29B 153.4(8) . . . . ?
O7 Fe6 O42 C29B -104.5(8) . . . . ?
O20 Fe6 O42 C29B -24.9(8) . . . . ?
O26 Fe6 O42 C29B 74.1(8) . . . . ?
O48 Fe6 O42 C29B 25(3) . . . . ?
O8 Fe6 O42 Fe10 -50.1(3) . . . . ?
O7 Fe6 O42 Fe10 51.9(3) . . . . ?
O20 Fe6 O42 Fe10 131.5(3) . . . . ?
O26 Fe6 O42 Fe10 -129.4(3) . . . . ?
O48 Fe6 O42 Fe10 -179(79) . . . . ?
O4 Fe10 O43 C33 -167.9(5) . . . . ?
O42 Fe10 O43 C33 99.1(6) . . . . ?
O45 Fe10 O43 C33 -5.1(8) . . . . ?
O47 Fe10 O43 C33 -74.7(6) . . . . ?
N5 Fe10 O43 C33 19.1(5) . . . . ?
O4 Fe10 O45 C35 166.8(5) . . . . ?
O42 Fe10 O45 C35 -100.2(5) . . . . ?
O43 Fe10 O45 C35 3.9(8) . . . . ?
O47 Fe10 O45 C35 73.6(6) . . . . ?
N5 Fe10 O45 C35 -20.2(5) . . . . ?
O7 Fe5 N1 C4 -125.2(7) . . . . ?
O21 Fe5 N1 C4 -29.2(6) . . . . ?
O20 Fe5 N1 C4 -131.1(6) . . . . ?
O23 Fe5 N1 C4 137.5(6) . . . . ?
O25 Fe5 N1 C4 53.9(6) . . . . ?
O7 Fe5 N1 C2 -9.5(10) . . . . ?
O21 Fe5 N1 C2 86.6(6) . . . . ?
O20 Fe5 N1 C2 -15.4(5) . . . . ?
O23 Fe5 N1 C2 -106.8(6) . . . . ?
O25 Fe5 N1 C2 169.6(6) . . . . ?
O7 Fe5 N1 C6 114.9(8) . . . . ?
O21 Fe5 N1 C6 -149.1(6) . . . . ?
O20 Fe5 N1 C6 108.9(6) . . . . ?
O23 Fe5 N1 C6 17.5(6) . . . . ?
O25 Fe5 N1 C6 -66.1(6) . . . . ?
O8 Fe7 N2 C9 14.0(11) . . . . ?
O27 Fe7 N2 C9 -83.5(6) . . . . ?
O29 Fe7 N2 C9 110.6(6) . . . . ?
O26 Fe7 N2 C9 18.0(6) . . . . ?
O31 Fe7 N2 C9 -167.3(6) . . . . ?
O8 Fe7 N2 C13 128.3(7) . . . . ?
O27 Fe7 N2 C13 30.8(5) . . . . ?
O29 Fe7 N2 C13 -135.1(6) . . . . ?
O26 Fe7 N2 C13 132.3(5) . . . . ?
O31 Fe7 N2 C13 -53.0(5) . . . . ?
O8 Fe7 N2 C11 -109.8(8) . . . . ?
O27 Fe7 N2 C11 152.7(6) . . . . ?
O29 Fe7 N2 C11 -13.2(6) . . . . ?
O26 Fe7 N2 C11 -105.8(6) . . . . ?
O31 Fe7 N2 C11 68.9(6) . . . . ?
O9 Fe8 N3 C16 94(6) . . . . ?
O10 Fe8 N3 C16 11.0(5) . . . . ?
O32 Fe8 N3 C16 104.0(5) . . . . ?
O34 Fe8 N3 C16 -86.2(5) . . . . ?
O36 Fe8 N3 C16 -172.4(5) . . . . ?
O9 Fe8 N3 C20 -151(6) . . . . ?
O10 Fe8 N3 C20 125.5(6) . . . . ?
O32 Fe8 N3 C20 -141.5(6) . . . . ?
O34 Fe8 N3 C20 28.2(5) . . . . ?
O36 Fe8 N3 C20 -57.9(6) . . . . ?
O9 Fe8 N3 C18 -30(7) . . . . ?
O10 Fe8 N3 C18 -113.2(5) . . . . ?
O32 Fe8 N3 C18 -20.3(5) . . . . ?
O34 Fe8 N3 C18 149.5(6) . . . . ?
O36 Fe8 N3 C18 63.3(5) . . . . ?
O12 Fe9 N4 C27 -148(4) . . . . ?
O11 Fe9 N4 C27 126.5(5) . . . . ?
O39 Fe9 N4 C27 29.3(5) . . . . ?
O37 Fe9 N4 C27 -140.8(5) . . . . ?
O41 Fe9 N4 C27 -55.6(5) . . . . ?
O12 Fe9 N4 C23 96(4) . . . . ?
O11 Fe9 N4 C23 10.6(5) . . . . ?
O39 Fe9 N4 C23 -86.6(5) . . . . ?
O37 Fe9 N4 C23 103.3(5) . . . . ?
O41 Fe9 N4 C23 -171.5(5) . . . . ?
O12 Fe9 N4 C25 -27(5) . . . . ?
O11 Fe9 N4 C25 -112.0(5) . . . . ?
O39 Fe9 N4 C25 150.8(5) . . . . ?
O37 Fe9 N4 C25 -19.3(5) . . . . ?
O41 Fe9 N4 C25 65.9(5) . . . . ?
O4 Fe10 N5 C32 -119.0(17) . . . . ?
O42 Fe10 N5 C32 -117.1(5) . . . . ?
O43 Fe10 N5 C32 -21.0(5) . . . . ?
O45 Fe10 N5 C32 146.6(5) . . . . ?
O47 Fe10 N5 C32 63.0(5) . . . . ?
O4 Fe10 N5 C30 1(2) . . . . ?
O42 Fe10 N5 C30 3.2(6) . . . . ?
O43 Fe10 N5 C30 99.3(6) . . . . ?
O45 Fe10 N5 C30 -93.1(6) . . . . ?
O47 Fe10 N5 C30 -176.7(6) . . . . ?
O4 Fe10 N5 C34 119.9(16) . . . . ?
O42 Fe10 N5 C34 121.8(5) . . . . ?
O43 Fe10 N5 C34 -142.1(5) . . . . ?
O45 Fe10 N5 C34 25.6(5) . . . . ?
O47 Fe10 N5 C34 -58.1(5) . . . . ?
Fe5 O20 C1 C2 41.4(9) . . . . ?
Fe6 O20 C1 C2 -167.5(6) . . . . ?
C4 N1 C2 C3 -81.7(11) . . . . ?
C6 N1 C2 C3 47.5(12) . . . . ?
Fe5 N1 C2 C3 164.7(9) . . . . ?
C4 N1 C2 C1 153.7(8) . . . . ?
C6 N1 C2 C1 -77.2(9) . . . . ?
Fe5 N1 C2 C1 40.1(8) . . . . ?
O20 C1 C2 N1 -54.3(10) . . . . ?
O20 C1 C2 C3 179.0(10) . . . . ?
C2 N1 C4 C5 -84.6(8) . . . . ?
C6 N1 C4 C5 143.7(8) . . . . ?
Fe5 N1 C4 C5 27.6(8) . . . . ?
Fe5 O21 C5 O22 157.1(7) . . . . ?
Fe5 O21 C5 C4 -19.4(10) . . . . ?
N1 C4 C5 O22 174.3(8) . . . . ?
N1 C4 C5 O21 -9.0(11) . . . . ?
C4 N1 C6 C7 -142.1(8) . . . . ?
C2 N1 C6 C7 90.1(9) . . . . ?
Fe5 N1 C6 C7 -26.0(9) . . . . ?
Fe5 O23 C7 O24 177.4(8) . . . . ?
Fe5 O23 C7 C6 -8.5(12) . . . . ?
N1 C6 C7 O24 -161.1(9) . . . . ?
N1 C6 C7 O23 24.5(13) . . . . ?
Fe6 O26 C8 C9 170.3(6) . . . . ?
Fe7 O26 C8 C9 -37.5(9) . . . . ?
C13 N2 C9 C8 -152.8(7) . . . . ?
C11 N2 C9 C8 76.2(9) . . . . ?
Fe7 N2 C9 C8 -41.7(8) . . . . ?
C13 N2 C9 C10 81.0(9) . . . . ?
C11 N2 C9 C10 -50.0(11) . . . . ?
Fe7 N2 C9 C10 -168.0(7) . . . . ?
O26 C8 C9 N2 54.1(10) . . . . ?
O26 C8 C9 C10 179.6(8) . . . . ?
C9 N2 C11 C12 -101.7(9) . . . . ?
C13 N2 C11 C12 129.9(9) . . . . ?
Fe7 N2 C11 C12 14.4(10) . . . . ?
Fe7 O29 C12 O30 177.4(11) . . . . ?
Fe7 O29 C12 C11 -5.2(14) . . . . ?
N2 C11 C12 O30 170.0(12) . . . . ?
N2 C11 C12 O29 -7.4(14) . . . . ?
C9 N2 C13 C14 81.0(8) . . . . ?
C11 N2 C13 C14 -147.1(7) . . . . ?
Fe7 N2 C13 C14 -29.8(8) . . . . ?
Fe7 O27 C14 O28 -160.0(7) . . . . ?
Fe7 O27 C14 C13 20.2(9) . . . . ?
N2 C13 C14 O28 -170.0(7) . . . . ?
N2 C13 C14 O27 9.8(11) . . . . ?
Fe3 O10 C15 C16 137.8(5) . . . . ?
Fe8 O10 C15 C16 -41.6(7) . . . . ?
C20 N3 C16 C15 -148.7(7) . . . . ?
C18 N3 C16 C15 81.3(8) . . . . ?
Fe8 N3 C16 C15 -35.6(7) . . . . ?
C20 N3 C16 C17 84.4(9) . . . . ?
C18 N3 C16 C17 -45.6(10) . . . . ?
Fe8 N3 C16 C17 -162.5(6) . . . . ?
O10 C15 C16 N3 52.3(8) . . . . ?
O10 C15 C16 C17 -178.1(7) . . . . ?
C16 N3 C18 C19 -93.2(9) . . . . ?
C20 N3 C18 C19 139.6(8) . . . . ?
Fe8 N3 C18 C19 23.5(9) . . . . ?
Fe8 O32 C19 O33 177.8(9) . . . . ?
Fe8 O32 C19 C18 -4.5(12) . . . . ?
N3 C18 C19 O33 162.9(11) . . . . ?
N3 C18 C19 O32 -14.8(13) . . . . ?
C16 N3 C20 C21 78.9(8) . . . . ?
C18 N3 C20 C21 -149.5(8) . . . . ?
Fe8 N3 C20 C21 -33.5(8) . . . . ?
Fe8 O34 C21 O35 -174.0(7) . . . . ?
Fe8 O34 C21 C20 3.1(10) . . . . ?
N3 C20 C21 O35 -160.3(9) . . . . ?
N3 C20 C21 O34 22.7(11) . . . . ?
Fe3 O11 C22 C23 142.0(5) . . . . ?
Fe9 O11 C22 C23 -41.8(7) . . . . ?
O11 C22 C23 N4 52.6(9) . . . . ?
O11 C22 C23 C24 -179.0(7) . . . . ?
C27 N4 C23 C22 -148.3(6) . . . . ?
C25 N4 C23 C22 80.3(8) . . . . ?
Fe9 N4 C23 C22 -35.4(7) . . . . ?
C27 N4 C23 C24 84.9(8) . . . . ?
C25 N4 C23 C24 -46.5(10) . . . . ?
Fe9 N4 C23 C24 -162.1(6) . . . . ?
C27 N4 C25 C26 144.0(7) . . . . ?
C23 N4 C25 C26 -86.7(9) . . . . ?
Fe9 N4 C25 C26 28.1(8) . . . . ?
Fe9 O37 C26 O38 -173.6(9) . . . . ?
Fe9 O37 C26 C25 6.8(10) . . . . ?
N4 C25 C26 O38 155.7(10) . . . . ?
N4 C25 C26 O37 -24.8(11) . . . . ?
C23 N4 C27 C28 76.9(8) . . . . ?
C25 N4 C27 C28 -150.8(7) . . . . ?
Fe9 N4 C27 C28 -35.0(7) . . . . ?
Fe9 O39 C28 O40 -174.4(7) . . . . ?
Fe9 O39 C28 C27 3.7(9) . . . . ?
N4 C27 C28 O40 -158.5(8) . . . . ?
N4 C27 C28 O39 23.3(10) . . . . ?
C29B O42 C29A C30 62.2(14) . . . . ?
Fe10 O42 C29A C30 -38.5(13) . . . . ?
Fe6 O42 C29A C30 158.8(9) . . . . ?
C29A O42 C29B C30 -55.9(13) . . . . ?
Fe10 O42 C29B C30 39.4(14) . . . . ?
Fe6 O42 C29B C30 -161.6(8) . . . . ?
O42 C29A C30 C29B -61.7(13) . . . . ?
O42 C29A C30 N5 43.3(16) . . . . ?
O42 C29A C30 C31 -161.9(10) . . . . ?
O42 C29B C30 C29A 57.2(13) . . . . ?
O42 C29B C30 N5 -38.1(17) . . . . ?
O42 C29B C30 C31 161.6(10) . . . . ?
C32 N5 C30 C29A 91.6(12) . . . . ?
C34 N5 C30 C29A -139.6(11) . . . . ?
Fe10 N5 C30 C29A -24.9(12) . . . . ?
C32 N5 C30 C29B 134.9(12) . . . . ?
C34 N5 C30 C29B -96.3(12) . . . . ?
Fe10 N5 C30 C29B 18.4(14) . . . . ?
C32 N5 C30 C31 -64.3(12) . . . . ?
C34 N5 C30 C31 64.6(12) . . . . ?
Fe10 N5 C30 C31 179.2(9) . . . . ?
C30 N5 C32 C33 -92.2(8) . . . . ?
C34 N5 C32 C33 139.1(7) . . . . ?
Fe10 N5 C32 C33 21.8(8) . . . . ?
Fe10 O43 C33 O44 167.8(6) . . . . ?
Fe10 O43 C33 C32 -12.1(9) . . . . ?
N5 C32 C33 O44 170.9(7) . . . . ?
N5 C32 C33 O43 -9.2(10) . . . . ?
C32 N5 C34 C35 -146.1(7) . . . . ?
C30 N5 C34 C35 84.7(8) . . . . ?
Fe10 N5 C34 C35 -28.1(8) . . . . ?
Fe10 O45 C35 O46 -169.1(7) . . . . ?
Fe10 O45 C35 C34 9.5(9) . . . . ?
N5 C34 C35 O46 -166.1(8) . . . . ?
N5 C34 C35 O45 15.3(10) . . . . ?
